data_4302948
loop_
_publ_author_name
'Patrick Achord'
'Etsuko Fujita'
'James T. Muckerman'
'Brian Scott'
'George C. Fortman'
'Manuel Temprado'
'Xiaochen Cai'
'Burjor Captain'
'Derek Isrow'
'John J. Weir'
'James Eric McDonough'
'Carl D. Hoff'

_publ_section_title
;
Experimental and Computational Studies of Binding of Dinitrogen, Nitriles,
Azides, Diazoalkanes, Pyridine, and Pyrazines to M(PR3)2(CO)3 (M = Mo, W; R
= Me,iPr).
;
_journal_name_full 'Inorganic Chemistry'
_journal_page_first 7891
_journal_page_last 7904
_journal_paper_doi 10.1021/ic900764e
_journal_volume 48
_journal_year 2009
_chemical_formula_sum 'C32 H57 N O3 P2 W'
_chemical_formula_weight 749.58
_chemical_name_systematic
; 
 ? 
;
_space_group_IT_number 19
_symmetry_cell_setting orthorhombic
_symmetry_space_group_name_Hall 'P 2ac 2ab'
_symmetry_space_group_name_H-M 'P 21 21 21'
_atom_sites_solution_hydrogens geom
_atom_sites_solution_primary direct
_atom_sites_solution_secondary difmap
_audit_creation_method SHELXL-97
_cell_angle_alpha 90.00
_cell_angle_beta 90.00
_cell_angle_gamma 90.00
_cell_formula_units_Z 4
_cell_length_a 11.8293(4)
_cell_length_b 14.0455(4)
_cell_length_c 21.2863(7)
_cell_measurement_reflns_used 9886
_cell_measurement_temperature 296(2)
_cell_measurement_theta_max 28.45
_cell_measurement_theta_min 2.25
_cell_volume 3536.69(19)
_computing_cell_refinement 'SAINT+  V7.46A (Bruker, 2007)'
_computing_data_collection 'APEX2 v2.2-0 (Bruker, 2007)'
_computing_data_reduction 'SAINT+  V7.46A (Bruker, 2007)'
_computing_molecular_graphics 'XSHELL v4.02 (Bruker, 2000)'
_computing_publication_material 'XCIF v6.12 (Bruker, 2001)'
_computing_structure_refinement 'SHELXL-97 (Sheldrick, 2008)'
_computing_structure_solution 'SHELXS-97 (Sheldrick, 2008)'
_diffrn_ambient_temperature 296(2)
_diffrn_measured_fraction_theta_full 1.000
_diffrn_measured_fraction_theta_max 1.000
_diffrn_measurement_device_type 'Bruker SMART APEX2 CCD diffractometer'
_diffrn_measurement_method 'omega scans'
_diffrn_radiation_monochromator graphite
_diffrn_radiation_source 'fine-focus sealed tube'
_diffrn_radiation_type MoK\a
_diffrn_radiation_wavelength 0.71073
_diffrn_reflns_av_R_equivalents 0.0244
_diffrn_reflns_av_sigmaI/netI 0.0280
_diffrn_reflns_limit_h_max 15
_diffrn_reflns_limit_h_min -13
_diffrn_reflns_limit_k_max 18
_diffrn_reflns_limit_k_min -18
_diffrn_reflns_limit_l_max 25
_diffrn_reflns_limit_l_min -28
_diffrn_reflns_number 27116
_diffrn_reflns_theta_full 28.49
_diffrn_reflns_theta_max 28.49
_diffrn_reflns_theta_min 1.74
_exptl_absorpt_coefficient_mu 3.386
_exptl_absorpt_correction_T_max 0.7282
_exptl_absorpt_correction_T_min 0.4730
_exptl_absorpt_correction_type multi-scan
_exptl_absorpt_process_details '(SADABS 2007/4 Bruker)'
_exptl_crystal_colour Yellow
_exptl_crystal_density_diffrn 1.408
_exptl_crystal_density_method 'not measured'
_exptl_crystal_description Block
_exptl_crystal_F_000 1536
_exptl_crystal_size_max 0.26
_exptl_crystal_size_mid 0.20
_exptl_crystal_size_min 0.10
_refine_diff_density_max 0.869
_refine_diff_density_min -0.504
_refine_diff_density_rms 0.097
_refine_ls_abs_structure_details 'Flack H D (1983), Acta Cryst. A39, 876-881'
_refine_ls_abs_structure_Flack 0.693(11)
_refine_ls_extinction_method none
_refine_ls_goodness_of_fit_ref 1.020
_refine_ls_hydrogen_treatment constr
_refine_ls_matrix_type full
_refine_ls_number_parameters 320
_refine_ls_number_reflns 8961
_refine_ls_number_restraints 0
_refine_ls_restrained_S_all 1.020
_refine_ls_R_factor_all 0.0390
_refine_ls_R_factor_gt 0.0345
_refine_ls_shift/su_max 0.001
_refine_ls_shift/su_mean 0.000
_refine_ls_structure_factor_coef Fsqd
_refine_ls_weighting_details 'calc w=1/[\s^2^(Fo^2^)+(0.0593P)^2^+1.7452P] where P=(Fo^2^+2Fc^2^)/3'
_refine_ls_weighting_scheme calc
_refine_ls_wR_factor_gt 0.0906
_refine_ls_wR_factor_ref 0.0935
_reflns_number_gt 8209
_reflns_number_total 8961
_reflns_threshold_expression >2sigma(I)
_cod_data_source_file ic900764e_si_002_6.cif
_cod_data_source_block WkAdCN
_cod_depositor_comments
;
The following automatic conversions were performed:
'_symmetry_cell_setting' value 'Orthorhombic' changed to 'orthorhombic'
according to '/home/saulius/struct/CIF-dictionaries/cif_core.dic'
dictionary named 'cif_core.dic' version 2.4.1 from
2010-06-29.

'_exptl_absorpt_correction_type' value 'Multi-scan' changed
to 'multi-scan' according to
'/home/saulius/struct/CIF-dictionaries/cif_core.dic' dictionary named
'cif_core.dic' version 2.4.1 from 2010-06-29.

Automatic conversion script
Id: cif_fix_enum 1527 2010-12-29 10:47:43Z saulius 
;
_cod_database_code 4302948

loop_
_symmetry_equiv_pos_as_xyz
'x, y, z'
'-x+1/2, -y, z+1/2'
'-x, y+1/2, -z+1/2'
'x+1/2, -y+1/2, -z'

loop_
_atom_site_label
_atom_site_type_symbol
_atom_site_fract_x
_atom_site_fract_y
_atom_site_fract_z
_atom_site_U_iso_or_equiv
_atom_site_adp_type
_atom_site_occupancy
_atom_site_symmetry_multiplicity
_atom_site_calc_flag
_atom_site_refinement_flags
_atom_site_disorder_assembly
_atom_site_disorder_group
W1 W 0.266361(15) 0.609420(14) 0.815486(8) 0.04419(6) Uani 1 1 d . . .
P1 P 0.10269(10) 0.60331(12) 0.74095(7) 0.0515(3) Uani 1 1 d . . .
P2 P 0.44399(11) 0.60948(13) 0.87878(6) 0.0533(3) Uani 1 1 d . . .
O11 O 0.2385(6) 0.3943(4) 0.8492(4) 0.131(3) Uani 1 1 d . . .
O12 O 0.2520(6) 0.8348(4) 0.8208(3) 0.120(2) Uani 1 1 d . . .
O13 O 0.1120(5) 0.6353(6) 0.9320(3) 0.127(3) Uani 1 1 d . . .
N1 N 0.3739(3) 0.6010(4) 0.73162(19) 0.0452(8) Uani 1 1 d . . .
C11 C 0.2518(6) 0.4696(5) 0.8321(3) 0.0744(18) Uani 1 1 d . . .
C12 C 0.2616(5) 0.7518(4) 0.8157(3) 0.0677(14) Uani 1 1 d . . .
C13 C 0.1705(6) 0.6241(6) 0.8886(3) 0.080(2) Uani 1 1 d . . .
C31 C 0.1036(9) 0.5081(11) 0.6832(8) 0.191(9) Uani 1 1 d . . .
H31 H 0.1333 0.5451 0.6478 0.230 Uiso 1 1 calc R . .
C32 C 0.1879(7) 0.4345(5) 0.6833(5) 0.093(2) Uani 1 1 d . . .
H32A H 0.1591 0.3795 0.7047 0.139 Uiso 1 1 calc R . .
H32B H 0.2545 0.4570 0.7044 0.139 Uiso 1 1 calc R . .
H32C H 0.2066 0.4179 0.6408 0.139 Uiso 1 1 calc R . .
C33 C -0.0048(8) 0.4740(8) 0.6521(5) 0.108(3) Uani 1 1 d . . .
H33A H -0.0173 0.5093 0.6141 0.161 Uiso 1 1 calc R . .
H33B H -0.0673 0.4838 0.6802 0.161 Uiso 1 1 calc R . .
H33C H 0.0016 0.4075 0.6424 0.161 Uiso 1 1 calc R . .
C34 C 0.0815(7) 0.7173(6) 0.6948(5) 0.095(3) Uani 1 1 d . . .
H34 H 0.0675 0.7662 0.7267 0.114 Uiso 1 1 calc R . .
C35 C 0.1828(6) 0.7496(5) 0.6615(4) 0.083(2) Uani 1 1 d . . .
H35A H 0.1997 0.7061 0.6280 0.125 Uiso 1 1 calc R . .
H35B H 0.2453 0.7519 0.6902 0.125 Uiso 1 1 calc R . .
H35C H 0.1697 0.8119 0.6445 0.125 Uiso 1 1 calc R . .
C36 C -0.0252(8) 0.7191(9) 0.6521(6) 0.128(4) Uani 1 1 d . . .
H36A H -0.0174 0.7684 0.6212 0.192 Uiso 1 1 calc R . .
H36B H -0.0910 0.7312 0.6773 0.192 Uiso 1 1 calc R . .
H36C H -0.0332 0.6587 0.6314 0.192 Uiso 1 1 calc R . .
C37 C -0.0387(6) 0.5921(6) 0.7756(4) 0.083(2) Uani 1 1 d . . .
H37 H -0.0929 0.5844 0.7412 0.100 Uiso 1 1 calc R . .
C38 C -0.0483(8) 0.5047(8) 0.8182(7) 0.126(4) Uani 1 1 d . . .
H38A H -0.0201 0.5202 0.8593 0.189 Uiso 1 1 calc R . .
H38B H -0.0046 0.4535 0.8008 0.189 Uiso 1 1 calc R . .
H38C H -0.1260 0.4858 0.8212 0.189 Uiso 1 1 calc R . .
C39 C -0.0731(9) 0.6794(11) 0.8131(7) 0.153(6) Uani 1 1 d . . .
H39A H -0.1367 0.6641 0.8392 0.229 Uiso 1 1 calc R . .
H39B H -0.0932 0.7299 0.7848 0.229 Uiso 1 1 calc R . .
H39C H -0.0110 0.6994 0.8390 0.229 Uiso 1 1 calc R . .
C40 C 0.5406(15) 0.5077(12) 0.8658(7) 0.203(10) Uani 1 1 d . . .
H40 H 0.5953 0.5493 0.8447 0.244 Uiso 1 1 calc R . .
C41 C 0.6257(11) 0.4834(10) 0.9153(6) 0.159(6) Uani 1 1 d . . .
H41A H 0.6667 0.4275 0.9029 0.238 Uiso 1 1 calc R . .
H41B H 0.5877 0.4717 0.9544 0.238 Uiso 1 1 calc R . .
H41C H 0.6775 0.5356 0.9203 0.238 Uiso 1 1 calc R . .
C42 C 0.5355(10) 0.4496(7) 0.8139(5) 0.116(3) Uani 1 1 d . . .
H42A H 0.5919 0.4008 0.8172 0.174 Uiso 1 1 calc R . .
H42B H 0.5489 0.4867 0.7767 0.174 Uiso 1 1 calc R . .
H42C H 0.4620 0.4209 0.8114 0.174 Uiso 1 1 calc R . .
C43 C 0.5260(9) 0.7221(8) 0.8718(5) 0.106(3) Uani 1 1 d . . .
H43 H 0.4730 0.7705 0.8871 0.127 Uiso 1 1 calc R . .
C44 C 0.5516(9) 0.7540(7) 0.8072(4) 0.105(3) Uani 1 1 d . . .
H44A H 0.5931 0.8127 0.8087 0.157 Uiso 1 1 calc R . .
H44B H 0.4822 0.7636 0.7846 0.157 Uiso 1 1 calc R . .
H44C H 0.5960 0.7064 0.7863 0.157 Uiso 1 1 calc R . .
C45 C 0.6288(8) 0.7342(9) 0.9153(4) 0.114(4) Uani 1 1 d . . .
H45A H 0.6962 0.7159 0.8933 0.171 Uiso 1 1 calc R . .
H45B H 0.6197 0.6946 0.9518 0.171 Uiso 1 1 calc R . .
H45C H 0.6347 0.7995 0.9281 0.171 Uiso 1 1 calc R . .
C46 C 0.4275(7) 0.6041(8) 0.9652(3) 0.087(2) Uani 1 1 d . . .
H46 H 0.5031 0.5999 0.9838 0.104 Uiso 1 1 calc R . .
C47 C 0.3699(9) 0.6945(8) 0.9911(4) 0.114(3) Uani 1 1 d . . .
H47A H 0.2894 0.6881 0.9875 0.171 Uiso 1 1 calc R . .
H47B H 0.3945 0.7488 0.9674 0.171 Uiso 1 1 calc R . .
H47C H 0.3900 0.7027 1.0344 0.171 Uiso 1 1 calc R . .
C48 C 0.3618(11) 0.5114(11) 0.9825(5) 0.154(6) Uani 1 1 d . . .
H48A H 0.3269 0.5190 1.0229 0.231 Uiso 1 1 calc R . .
H48B H 0.4135 0.4587 0.9839 0.231 Uiso 1 1 calc R . .
H48C H 0.3048 0.4994 0.9515 0.231 Uiso 1 1 calc R . .
C49 C 0.4285(4) 0.6005(4) 0.6867(3) 0.0494(10) Uani 1 1 d . . .
C50 C 0.4986(5) 0.6004(4) 0.6300(2) 0.0535(11) Uani 1 1 d . . .
C51 C 0.4484(19) 0.5277(14) 0.5865(9) 0.199(7) Uiso 1 1 d . . .
H51A H 0.3718 0.5452 0.5749 0.239 Uiso 1 1 calc R . .
H51B H 0.4472 0.4654 0.6061 0.239 Uiso 1 1 calc R . .
C52 C 0.4887(17) 0.6896(13) 0.5966(8) 0.192(7) Uiso 1 1 d . . .
H52A H 0.5010 0.7419 0.6255 0.231 Uiso 1 1 calc R . .
H52B H 0.4128 0.6955 0.5798 0.231 Uiso 1 1 calc R . .
C53 C 0.6172(13) 0.5705(12) 0.6469(8) 0.172(6) Uiso 1 1 d . . .
H53A H 0.6160 0.5060 0.6632 0.206 Uiso 1 1 calc R . .
H53B H 0.6461 0.6120 0.6796 0.206 Uiso 1 1 calc R . .
C54 C 0.5367(15) 0.5276(11) 0.5204(8) 0.153(5) Uiso 1 1 d . . .
H54 H 0.5165 0.4809 0.4881 0.184 Uiso 1 1 calc R . .
C55 C 0.5172(13) 0.6307(9) 0.5020(7) 0.147(5) Uiso 1 1 d . . .
H55A H 0.5312 0.6374 0.4573 0.177 Uiso 1 1 calc R . .
H55B H 0.4386 0.6464 0.5095 0.177 Uiso 1 1 calc R . .
C56 C 0.5864(13) 0.6972(10) 0.5349(6) 0.131(4) Uiso 1 1 d . . .
H56 H 0.5943 0.7600 0.5154 0.157 Uiso 1 1 calc R . .
C57 C 0.6843(12) 0.6613(10) 0.5651(7) 0.150(4) Uiso 1 1 d . . .
H57A H 0.7467 0.6776 0.5375 0.180 Uiso 1 1 calc R . .
H57B H 0.6937 0.7004 0.6024 0.180 Uiso 1 1 calc R . .
C58 C 0.7044(15) 0.5755(11) 0.5833(7) 0.162(5) Uiso 1 1 d . . .
H58 H 0.7839 0.5595 0.5909 0.194 Uiso 1 1 calc R . .
C59 C 0.6418(15) 0.5082(10) 0.5531(8) 0.156(5) Uiso 1 1 d . . .
H59A H 0.6248 0.4595 0.5841 0.187 Uiso 1 1 calc R . .
H59B H 0.6917 0.4788 0.5226 0.187 Uiso 1 1 calc R . .

loop_
_atom_site_aniso_label
_atom_site_aniso_U_11
_atom_site_aniso_U_22
_atom_site_aniso_U_33
_atom_site_aniso_U_23
_atom_site_aniso_U_13
_atom_site_aniso_U_12
W1 0.03881(9) 0.05208(10) 0.04168(9) 0.00241(8) 0.00522(6) -0.00421(7)
P1 0.0354(6) 0.0558(7) 0.0633(8) 0.0061(7) 0.0001(5) -0.0019(6)
P2 0.0473(6) 0.0735(8) 0.0390(6) -0.0015(7) -0.0006(4) -0.0002(8)
O11 0.141(6) 0.086(3) 0.168(6) 0.077(4) -0.067(5) -0.055(4)
O12 0.110(5) 0.064(3) 0.185(7) -0.031(3) -0.030(6) 0.013(3)
O13 0.089(4) 0.212(8) 0.080(4) -0.020(4) 0.044(3) -0.020(5)
N1 0.0366(18) 0.054(2) 0.045(2) 0.004(2) -0.0015(15) -0.0031(18)
C11 0.066(4) 0.081(4) 0.076(4) 0.025(3) -0.020(3) -0.022(3)
C12 0.057(3) 0.056(3) 0.091(4) -0.013(3) -0.005(4) -0.003(2)
C13 0.059(4) 0.126(6) 0.056(3) -0.005(4) 0.012(3) -0.020(4)
C31 0.085(6) 0.246(15) 0.243(15) -0.198(14) -0.091(9) 0.081(8)
C32 0.083(5) 0.070(4) 0.125(7) -0.032(4) -0.021(5) 0.003(3)
C33 0.075(5) 0.129(7) 0.118(7) -0.040(6) -0.039(5) 0.012(5)
C34 0.063(4) 0.100(5) 0.121(7) 0.042(5) -0.024(5) 0.002(4)
C35 0.065(4) 0.078(4) 0.107(6) 0.035(4) -0.002(4) 0.003(3)
C36 0.069(5) 0.156(9) 0.159(10) 0.073(8) -0.036(6) -0.003(6)
C37 0.045(3) 0.096(5) 0.108(6) -0.004(4) 0.006(3) -0.002(3)
C38 0.072(5) 0.135(8) 0.172(11) 0.048(9) 0.009(7) -0.044(5)
C39 0.102(7) 0.214(14) 0.142(10) -0.074(11) -0.009(8) 0.083(9)
C40 0.211(16) 0.235(16) 0.163(12) -0.107(12) -0.130(12) 0.163(14)
C41 0.147(11) 0.206(13) 0.123(9) -0.040(9) -0.077(8) 0.097(10)
C42 0.138(8) 0.109(6) 0.102(7) -0.015(6) -0.036(7) 0.051(6)
C43 0.087(6) 0.131(7) 0.099(7) 0.025(6) -0.029(5) -0.055(6)
C44 0.133(8) 0.118(7) 0.063(5) 0.007(4) -0.010(5) -0.071(6)
C45 0.086(6) 0.181(10) 0.075(5) -0.002(6) -0.021(4) -0.047(6)
C46 0.087(5) 0.129(6) 0.045(3) 0.012(4) 0.004(3) -0.008(6)
C47 0.120(8) 0.155(9) 0.068(5) -0.046(5) 0.021(5) 0.006(7)
C48 0.129(10) 0.238(15) 0.093(7) 0.085(9) -0.025(7) -0.049(10)
C49 0.049(2) 0.049(2) 0.050(2) -0.004(3) 0.002(2) 0.000(2)
C50 0.053(3) 0.062(3) 0.045(2) -0.003(3) 0.010(2) -0.001(3)

loop_
_atom_type_symbol
_atom_type_description
_atom_type_scat_dispersion_real
_atom_type_scat_dispersion_imag
_atom_type_scat_source
C C 0.0033 0.0016 'International Tables Vol C Tables 4.2.6.8 and 6.1.1.4'
H H 0.0000 0.0000 'International Tables Vol C Tables 4.2.6.8 and 6.1.1.4'
N N 0.0061 0.0033 'International Tables Vol C Tables 4.2.6.8 and 6.1.1.4'
O O 0.0106 0.0060 'International Tables Vol C Tables 4.2.6.8 and 6.1.1.4'
P P 0.1023 0.0942 'International Tables Vol C Tables 4.2.6.8 and 6.1.1.4'
W W -0.8490 6.8722 'International Tables Vol C Tables 4.2.6.8 and 6.1.1.4'

loop_
_geom_angle_atom_site_label_1
_geom_angle_atom_site_label_2
_geom_angle_atom_site_label_3
_geom_angle
_geom_angle_site_symmetry_1
_geom_angle_site_symmetry_3
_geom_angle_publ_flag
C13 W1 C12 82.8(3) . . ?
C13 W1 C11 85.0(4) . . ?
C12 W1 C11 167.8(3) . . ?
C13 W1 N1 176.9(3) . . ?
C12 W1 N1 94.2(2) . . ?
C11 W1 N1 98.0(3) . . ?
C13 W1 P2 93.4(2) . . ?
C12 W1 P2 91.27(18) . . ?
C11 W1 P2 88.7(2) . . ?
N1 W1 P2 87.20(10) . . ?
C13 W1 P1 93.4(2) . . ?
C12 W1 P1 90.80(19) . . ?
C11 W1 P1 90.67(19) . . ?
N1 W1 P1 86.04(10) . . ?
P2 W1 P1 173.06(5) . . ?
C31 P1 C37 102.4(5) . . ?
C31 P1 C34 105.8(7) . . ?
C37 P1 C34 99.2(4) . . ?
C31 P1 W1 116.7(3) . . ?
C37 P1 W1 117.0(3) . . ?
C34 P1 W1 113.7(3) . . ?
C40 P2 C46 100.5(6) . . ?
C40 P2 C43 108.8(8) . . ?
C46 P2 C43 99.7(4) . . ?
C40 P2 W1 116.1(4) . . ?
C46 P2 W1 116.6(3) . . ?
C43 P2 W1 113.3(3) . . ?
C49 N1 W1 176.9(5) . . ?
O11 C11 W1 170.7(8) . . ?
O12 C12 W1 173.6(7) . . ?
O13 C13 W1 178.2(9) . . ?
C32 C31 C33 111.1(8) . . ?
C32 C31 P1 122.2(7) . . ?
C33 C31 P1 121.4(6) . . ?
C35 C34 C36 112.1(8) . . ?
C35 C34 P1 113.9(5) . . ?
C36 C34 P1 115.1(6) . . ?
C39 C37 C38 108.4(10) . . ?
C39 C37 P1 112.7(7) . . ?
C38 C37 P1 112.0(6) . . ?
C42 C40 C41 117.4(9) . . ?
C42 C40 P2 123.4(7) . . ?
C41 C40 P2 119.1(8) . . ?
C44 C43 C45 111.4(8) . . ?
C44 C43 P2 116.0(7) . . ?
C45 C43 P2 117.3(7) . . ?
C47 C46 C48 112.5(9) . . ?
C47 C46 P2 111.6(6) . . ?
C48 C46 P2 108.7(7) . . ?
N1 C49 C50 179.5(6) . . ?
C52 C50 C49 111.1(9) . . ?
C52 C50 C51 104.6(10) . . ?
C49 C50 C51 106.6(9) . . ?
C52 C50 C53 115.7(11) . . ?
C49 C50 C53 109.3(8) . . ?
C51 C50 C53 109.0(11) . . ?
C50 C51 C54 105.1(13) . . ?
C50 C52 C56 111.6(13) . . ?
C50 C53 C58 111.3(11) . . ?
C59 C54 C55 115.7(15) . . ?
C59 C54 C51 97.3(13) . . ?
C55 C54 C51 96.7(13) . . ?
C56 C55 C54 114.3(14) . . ?
C57 C56 C55 117.3(13) . . ?
C57 C56 C52 100.3(12) . . ?
C55 C56 C52 87.1(11) . . ?
C58 C57 C56 128.3(16) . . ?
C57 C58 C59 114.0(16) . . ?
C57 C58 C53 99.5(14) . . ?
C59 C58 C53 91.0(14) . . ?
C58 C59 C54 124.2(15) . . ?

loop_
_geom_bond_atom_site_label_1
_geom_bond_atom_site_label_2
_geom_bond_distance
_geom_bond_site_symmetry_2
_geom_bond_publ_flag
W1 C13 1.937(6) . ?
W1 C12 2.000(6) . ?
W1 C11 2.003(6) . ?
W1 N1 2.195(4) . ?
W1 P2 2.4960(13) . ?
W1 P1 2.5047(13) . ?
P1 C31 1.816(8) . ?
P1 C37 1.834(7) . ?
P1 C34 1.895(8) . ?
P2 C40 1.851(11) . ?
P2 C46 1.851(6) . ?
P2 C43 1.861(9) . ?
O11 C11 1.130(7) . ?
O12 C12 1.177(8) . ?
O13 C13 1.166(8) . ?
N1 C49 1.153(6) . ?
C31 C32 1.436(12) . ?
C31 C33 1.521(11) . ?
C34 C35 1.464(11) . ?
C34 C36 1.556(12) . ?
C37 C39 1.519(13) . ?
C37 C38 1.530(13) . ?
C40 C42 1.376(14) . ?
C40 C41 1.496(13) . ?
C43 C44 1.478(12) . ?
C43 C45 1.538(11) . ?
C46 C47 1.542(13) . ?
C46 C48 1.561(14) . ?
C49 C50 1.465(7) . ?
C50 C52 1.446(18) . ?
C50 C51 1.502(19) . ?
C50 C53 1.507(16) . ?
C51 C54 1.75(2) . ?
C52 C56 1.75(2) . ?
C53 C58 1.70(2) . ?
C54 C59 1.45(2) . ?
C54 C55 1.518(19) . ?
C55 C56 1.427(17) . ?
C56 C57 1.417(18) . ?
C57 C58 1.288(18) . ?
C58 C59 1.363(18) . ?
